data_7242592
loop_
_publ_author_name
'Liu, Wanying'
'Hou, Baohong'
'Huang, Xin'
'Zong, Shuyi'
'Zheng, Zhixin'
'Li, Shuyu'
'Zhao, Bugui'
'Liu, Songqiang'
'Zhou, Lina'
'Hao, Hongxun'

_publ_section_title
;
 Influence of intermolecular interactions and crystal structure on
 desolvation mechanisms of solvates
;
_journal_issue 19
_journal_name_full CrystEngComm
_journal_page_first 3557
_journal_page_last 3568
_journal_paper_doi 10.1039/D1CE00284H
_journal_volume 23
_journal_year 2021
_chemical_absolute_configuration ad
_chemical_formula_moiety 'C19 H28 N4 O6 S2, C3 H8 O'
_chemical_formula_sum 'C22 H36 N4 O7 S2'
_chemical_formula_weight 532.67
_space_group_crystal_system tetragonal
_space_group_IT_number 78
_space_group_name_Hall 'P 4cw'
_space_group_name_H-M_alt 'P 43'
_atom_sites_solution_hydrogens geom
_atom_sites_solution_primary direct
_audit_creation_date 2020-06-29
_audit_creation_method
;
Olex2 1.2
(compiled 2018.05.29 svn.r3508 for OlexSys, GUI svn.r5506)
;
_audit_update_record
;
2020-12-01 deposited with the CCDC.	2021-04-03 downloaded from the CCDC.
;
_cell_angle_alpha 90
_cell_angle_beta 90
_cell_angle_gamma 90
_cell_formula_units_Z 8
_cell_length_a 19.556(3)
_cell_length_b 19.556(3)
_cell_length_c 17.153(3)
_cell_measurement_reflns_used 10443
_cell_measurement_temperature 113(2)
_cell_measurement_theta_max 27.9304
_cell_measurement_theta_min 1.5780
_cell_volume 6559.9(18)
_computing_molecular_graphics 'Olex2 (Dolomanov et al., 2009)'
_computing_publication_material 'Olex2 (Dolomanov et al., 2009)'
_computing_structure_refinement 'ShelXL (Sheldrick, 2015)'
_computing_structure_solution 'ShelXS (Sheldrick, 2008)'
_diffrn_ambient_temperature 113.15
_diffrn_measured_fraction_theta_full 0.999
_diffrn_measured_fraction_theta_max 0.999
_diffrn_measurement_device_type 'Rigaku Saturn 70 CCD'
_diffrn_measurement_method '\w scans'
_diffrn_radiation_monochromator confocal
_diffrn_radiation_type MoK\a
_diffrn_radiation_wavelength 0.71073
_diffrn_reflns_av_R_equivalents 0.1059
_diffrn_reflns_av_unetI/netI 0.0828
_diffrn_reflns_Laue_measured_fraction_full 0.999
_diffrn_reflns_Laue_measured_fraction_max 0.999
_diffrn_reflns_limit_h_max 23
_diffrn_reflns_limit_h_min -23
_diffrn_reflns_limit_k_max 23
_diffrn_reflns_limit_k_min -23
_diffrn_reflns_limit_l_max 19
_diffrn_reflns_limit_l_min -20
_diffrn_reflns_number 56819
_diffrn_reflns_point_group_measured_fraction_full 0.993
_diffrn_reflns_point_group_measured_fraction_max 0.993
_diffrn_reflns_theta_full 25.019
_diffrn_reflns_theta_max 25.019
_diffrn_reflns_theta_min 1.579
_exptl_absorpt_coefficient_mu 0.201
_exptl_absorpt_correction_T_max 1.0000
_exptl_absorpt_correction_T_min 0.8728
_exptl_absorpt_correction_type multi-scan
_exptl_absorpt_process_details crystalclear
_exptl_crystal_density_diffrn 1.079
_exptl_crystal_description block
_exptl_crystal_F_000 2272
_exptl_crystal_size_max 0.2
_exptl_crystal_size_mid 0.18
_exptl_crystal_size_min 0.12
_refine_diff_density_max 0.512
_refine_diff_density_min -0.278
_refine_diff_density_rms 0.076
_refine_ls_abs_structure_details
;
 Flack x determined using 3015 quotients [(I+)-(I-)]/[(I+)+(I-)]
 (Parsons, Flack and Wagner, Acta Cryst. B69 (2013) 249-259).
;
_refine_ls_abs_structure_Flack 0.03(5)
_refine_ls_extinction_method none
_refine_ls_goodness_of_fit_ref 1.066
_refine_ls_hydrogen_treatment constr
_refine_ls_matrix_type full
_refine_ls_number_parameters 686
_refine_ls_number_reflns 11493
_refine_ls_number_restraints 82
_refine_ls_restrained_S_all 1.070
_refine_ls_R_factor_all 0.0977
_refine_ls_R_factor_gt 0.0790
_refine_ls_shift/su_max 0.000
_refine_ls_shift/su_mean 0.000
_refine_ls_structure_factor_coef Fsqd
_refine_ls_weighting_details 'w=1/[\s^2^(Fo^2^)+(0.1248P)^2^] where P=(Fo^2^+2Fc^2^)/3'
_refine_ls_weighting_scheme calc
_refine_ls_wR_factor_gt 0.2008
_refine_ls_wR_factor_ref 0.2148
_reflns_Friedel_coverage 0.919
_reflns_Friedel_fraction_full 0.988
_reflns_Friedel_fraction_max 0.988
_reflns_number_gt 9174
_reflns_number_total 11493
_reflns_threshold_expression 'I > 2\s(I)'
_cod_data_source_file d1ce00284h2.cif
_cod_data_source_block r20191027c1_sq
_cod_depositor_comments 'Adding full bibliography for 7242591--7242593.cif.'
_cod_original_cell_volume 6560(2)
_cod_database_code 7242592
_shelx_shelxl_version_number 2018/3
_shelx_space_group_comment
;
The symmetry employed for this shelxl refinement is uniquely defined
by the following loop, which should always be used as a source of
symmetry information in preference to the above space-group names.
They are only intended as comments.
;
_shelx_estimated_absorpt_t_max 0.976
_shelx_estimated_absorpt_t_min 0.961
_olex2_refinement_description
;
1. Fixed Uiso
 At 1.2 times of:
  All C(H) groups, All C(H,H) groups, All N(H) groups
 At 1.5 times of:
  All C(H,H,H) groups, All O(H) groups
2. Restrained distances
 O13-C40 = O14-C43 = O15-C46
 1.4 with sigma of 0.01
 C39-C40 = C40-C41 = C42-C43 = C43-C44 = C45-C46 = C46-C47
 1.54 with sigma of 0.01
3. Uiso/Uaniso restraints and constraints
Uanis(O13) \\sim Ueq, Uanis(O14) \\sim Ueq, Uanis(O15) \\sim Ueq, Uanis(C39)
\\sim Ueq, Uanis(C40) \\sim Ueq, Uanis(C41) \\sim Ueq, Uanis(C42) \\sim Ueq,
Uanis(C43) \\sim Ueq, Uanis(C44) \\sim Ueq, Uanis(C45) \\sim Ueq, Uanis(C46)
\\sim Ueq, Uanis(C47) \\sim Ueq: with sigma of 0.01 and sigma for terminal
atoms of 0.02
4. Others
 Fixed Sof: O14(0.5) H14(0.5) C42(0.5) H42A(0.5) H42B(0.5) H42C(0.5) C43(0.5)
 H43(0.5) C44(0.5) H44A(0.5) H44B(0.5) H44C(0.5) O15(0.5) H15(0.5) C45(0.5)
 H45A(0.5) H45B(0.5) H45C(0.5) C46(0.5) H46(0.5) C47(0.5) H47A(0.5) H47B(0.5)
 H47C(0.5)
5.a Ternary CH refined with riding coordinates:
 C2(H2A), C5(H5), C10(H10), C12(H12), C21(H21), C25(H25), C29(H29), C31(H31),
 C40(H40), C43(H43), C46(H46)
5.b Secondary CH2 refined with riding coordinates:
 C8(H8A,H8B), C13(H13A,H13B), C17(H17A,H17B), C27(H27A,H27B), C32(H32A,H32B),
 C36(H36A,H36B)
5.c Aromatic/amide H refined with riding coordinates:
 N1(H1), N2(H2), N3(H3), N5(H5A), N6(H6), N7(H7)
5.d Idealised Me refined as rotating group:
 C1(H1A,H1B,H1C), C3(H3A,H3B,H3C), C6(H6A,H6B,H6C), C7(H7A,H7B,H7C), C19(H19A,
 H19B,H19C), C20(H20A,H20B,H20C), C22(H22A,H22B,H22C), C24(H24A,H24B,H24C),
 C26(H26A,H26B,H26C), C38(H38A,H38B,H38C), C39(H39A,H39B,H39C), C41(H41A,H41B,
 H41C), C42(H42A,H42B,H42C), C44(H44A,H44B,H44C), C45(H45A,H45B,H45C), C47(H47A,
 H47B,H47C)
5.e Idealised tetrahedral OH refined as rotating group:
 O13(H13), O14(H14), O15(H15)
;
_platon_squeeze_void_probe_radius 1.20
_olex2_submission_special_instructions 'No special instructions were received'

loop_
_space_group_symop_operation_xyz
'x, y, z'
'-x, -y, z+1/2'
'-y, x, z+3/4'
'y, -x, z+1/4'

loop_
_atom_site_label
_atom_site_type_symbol
_atom_site_fract_x
_atom_site_fract_y
_atom_site_fract_z
_atom_site_U_iso_or_equiv
_atom_site_adp_type
_atom_site_occupancy
_atom_site_site_symmetry_order
_atom_site_calc_flag
_atom_site_refinement_flags_posn
_atom_site_refinement_flags_adp
_atom_site_refinement_flags_occupancy
_atom_site_disorder_assembly
_atom_site_disorder_group
S1 S 0.37408(11) 0.56385(11) 0.20673(14) 0.0504(6) Uani 1 1 d . . . . .
S2 S 0.05213(10) 0.58702(9) 0.25116(11) 0.0365(4) Uani 1 1 d . . . . .
S3 S 0.71722(12) 0.17504(12) 0.10897(13) 0.0501(6) Uani 1 1 d . . . . .
S4 S 0.52812(11) 0.06391(9) 0.24934(11) 0.0378(5) Uani 1 1 d . . . . .
O1 O 0.2429(3) 0.5613(4) 0.3181(4) 0.0602(18) Uani 1 1 d . . . . .
O2 O 0.1013(3) 0.3696(3) 0.2027(4) 0.0449(13) Uani 1 1 d . . . . .
O3 O -0.0393(3) 0.3319(3) 0.2968(3) 0.0413(13) Uani 1 1 d . . . . .
O4 O -0.1042(3) 0.3695(3) 0.1987(3) 0.0432(13) Uani 1 1 d . . . . .
O5 O -0.1605(3) 0.5422(3) 0.1883(4) 0.0608(17) Uani 1 1 d . . . . .
O6 O -0.2661(4) 0.5038(6) 0.1946(5) 0.113(4) Uani 1 1 d . . . . .
O7 O 0.7021(3) 0.0925(3) 0.2748(3) 0.0576(17) Uani 1 1 d . . . . .
O8 O 0.6075(3) -0.1442(3) 0.2077(5) 0.0655(19) Uani 1 1 d . . . . .
O9 O 0.4838(2) -0.1997(2) 0.3108(3) 0.0353(12) Uani 1 1 d . . . . .
O10 O 0.4130(3) -0.1756(3) 0.2116(3) 0.0459(14) Uani 1 1 d . . . . .
O11 O 0.3243(3) -0.0193(3) 0.2006(3) 0.0489(14) Uani 1 1 d . . . . .
O12 O 0.2182(4) -0.0477(5) 0.2365(5) 0.087(2) Uani 1 1 d . . . . .
N1 N 0.3464(3) 0.6573(3) 0.3139(4) 0.0440(17) Uani 1 1 d . . . . .
H1 H 0.309336 0.631939 0.317287 0.053 Uiso 1 1 calc R . . . .
N2 N 0.4534(3) 0.6657(3) 0.2571(3) 0.0328(13) Uani 1 1 d . . . . .
H2 H 0.463762 0.699254 0.289196 0.039 Uiso 1 1 calc R . . . .
N3 N 0.1880(3) 0.5069(3) 0.2212(4) 0.0335(14) Uani 1 1 d . . . . .
H3 H 0.183351 0.499826 0.170855 0.040 Uiso 1 1 calc R . . . .
N4 N 0.0385(3) 0.4515(3) 0.2761(3) 0.0353(14) Uani 1 1 d . . . . .
N5 N 0.7942(3) 0.2834(3) 0.1424(4) 0.0355(14) Uani 1 1 d . . . . .
H5A H 0.813753 0.311653 0.175544 0.043 Uiso 1 1 calc R . . . .
N6 N 0.7756(3) 0.2095(3) 0.2442(4) 0.0415(16) Uani 1 1 d . . . . .
H6 H 0.758493 0.170148 0.259520 0.050 Uiso 1 1 calc R . . . .
N7 N 0.6692(3) 0.0035(3) 0.2014(4) 0.0370(15) Uani 1 1 d . . . . .
H7 H 0.665652 -0.015203 0.154962 0.044 Uiso 1 1 calc R . . . .
N8 N 0.5404(3) -0.0697(3) 0.2829(3) 0.0297(13) Uani 1 1 d . . . . .
C1 C 0.4947(5) 0.6889(5) 0.1234(5) 0.058(2) Uani 1 1 d . . . . .
H1A H 0.448766 0.680724 0.102601 0.086 Uiso 1 1 calc GR . . . .
H1B H 0.528861 0.676120 0.084220 0.086 Uiso 1 1 calc GR . . . .
H1C H 0.499793 0.737419 0.136390 0.086 Uiso 1 1 calc GR . . . .
C2 C 0.5052(4) 0.6457(4) 0.1969(5) 0.0370(17) Uani 1 1 d . . . . .
H2A H 0.499440 0.596255 0.183736 0.044 Uiso 1 1 calc R . . . .
C3 C 0.5762(4) 0.6572(5) 0.2310(6) 0.059(3) Uani 1 1 d . . . . .
H3A H 0.583234 0.706098 0.240376 0.088 Uiso 1 1 calc GR . . . .
H3B H 0.610813 0.640508 0.194293 0.088 Uiso 1 1 calc GR . . . .
H3C H 0.580352 0.632222 0.280368 0.088 Uiso 1 1 calc GR . . . .
C4 C 0.3933(4) 0.6361(4) 0.2650(4) 0.0347(17) Uani 1 1 d . . . . .
C5 C 0.3481(4) 0.7189(4) 0.3643(5) 0.044(2) Uani 1 1 d . . . . .
H5 H 0.381205 0.752468 0.341792 0.053 Uiso 1 1 calc R . . . .
C6 C 0.2776(5) 0.7506(5) 0.3649(6) 0.052(2) Uani 1 1 d . . . . .
H6A H 0.265859 0.765991 0.312239 0.078 Uiso 1 1 calc GR . . . .
H6B H 0.277240 0.789806 0.400549 0.078 Uiso 1 1 calc GR . . . .
H6C H 0.244140 0.716671 0.382448 0.078 Uiso 1 1 calc GR . . . .
C7 C 0.3723(4) 0.6981(5) 0.4440(5) 0.053(2) Uani 1 1 d . . . . .
H7A H 0.342522 0.662065 0.464559 0.080 Uiso 1 1 calc GR . . . .
H7B H 0.370984 0.737744 0.478935 0.080 Uiso 1 1 calc GR . . . .
H7C H 0.419322 0.680928 0.440577 0.080 Uiso 1 1 calc GR . . . .
C8 C 0.2836(4) 0.5785(5) 0.1878(5) 0.047(2) Uani 1 1 d . . . . .
H8A H 0.275274 0.628342 0.185244 0.056 Uiso 1 1 calc R . . . .
H8B H 0.271927 0.558853 0.136297 0.056 Uiso 1 1 calc R . . . .
C9 C 0.2371(4) 0.5478(4) 0.2485(5) 0.046(2) Uani 1 1 d . . . . .
C10 C 0.1429(4) 0.4747(4) 0.2761(5) 0.0378(17) Uani 1 1 d . . . . .
H10 H 0.169048 0.456104 0.321490 0.045 Uiso 1 1 calc R . . . .
C11 C 0.0948(4) 0.4196(4) 0.2416(4) 0.0325(16) Uani 1 1 d . . . . .
C12 C 0.0780(4) 0.5123(4) 0.3036(4) 0.0341(17) Uani 1 1 d . . . . .
H12 H 0.076165 0.518425 0.361396 0.041 Uiso 1 1 calc R . . . .
C13 C -0.0365(4) 0.5774(4) 0.2789(5) 0.0395(18) Uani 1 1 d . . . . .
H13A H -0.040876 0.589587 0.334708 0.047 Uiso 1 1 calc R . . . .
H13B H -0.063880 0.610764 0.248804 0.047 Uiso 1 1 calc R . . . .
C14 C -0.0676(4) 0.5068(4) 0.2671(4) 0.0393(18) Uani 1 1 d . . . . .
C15 C -0.0317(4) 0.4490(4) 0.2633(4) 0.0320(16) Uani 1 1 d . . . . .
C16 C -0.0614(4) 0.3768(4) 0.2521(4) 0.0325(16) Uani 1 1 d . . . . .
C17 C -0.1434(4) 0.5083(5) 0.2614(5) 0.051(2) Uani 1 1 d . . . . .
H17A H -0.162006 0.461211 0.261930 0.061 Uiso 1 1 calc R . . . .
H17B H -0.163076 0.533749 0.305982 0.061 Uiso 1 1 calc R . . . .
C18 C -0.2233(5) 0.5391(6) 0.1616(7) 0.065(3) Uani 1 1 d . . . . .
C19 C -0.2332(6) 0.5763(7) 0.0875(7) 0.077(3) Uani 1 1 d . . . . .
H19A H -0.216652 0.548262 0.044106 0.116 Uiso 1 1 calc GR . . . .
H19B H -0.207639 0.619410 0.089039 0.116 Uiso 1 1 calc GR . . . .
H19C H -0.281964 0.586065 0.080190 0.116 Uiso 1 1 calc GR . . . .
C20 C 0.7843(4) 0.3786(4) 0.0529(6) 0.046(2) Uani 1 1 d . . . . .
H20A H 0.738645 0.390651 0.071876 0.069 Uiso 1 1 calc GR . . . .
H20B H 0.789126 0.393198 -0.001496 0.069 Uiso 1 1 calc GR . . . .
H20C H 0.818938 0.401594 0.084861 0.069 Uiso 1 1 calc GR . . . .
C21 C 0.7939(4) 0.3038(4) 0.0581(5) 0.0398(18) Uani 1 1 d . . . . .
H21 H 0.754598 0.280747 0.031572 0.048 Uiso 1 1 calc R . . . .
C22 C 0.8596(4) 0.2789(5) 0.0217(5) 0.049(2) Uani 1 1 d . . . . .
H22A H 0.898524 0.295907 0.051928 0.073 Uiso 1 1 calc GR . . . .
H22B H 0.862731 0.295817 -0.031971 0.073 Uiso 1 1 calc GR . . . .
H22C H 0.860104 0.228782 0.021453 0.073 Uiso 1 1 calc GR . . . .
C23 C 0.7675(4) 0.2269(4) 0.1710(5) 0.045(2) Uani 1 1 d . . . . .
C24 C 0.7635(6) 0.3105(6) 0.3272(8) 0.081(4) Uani 1 1 d . . . . .
H24A H 0.748606 0.335774 0.280848 0.121 Uiso 1 1 calc GR . . . .
H24B H 0.788151 0.341445 0.362271 0.121 Uiso 1 1 calc GR . . . .
H24C H 0.723534 0.291747 0.354112 0.121 Uiso 1 1 calc GR . . . .
C25 C 0.8113(5) 0.2515(5) 0.3023(5) 0.052(2) Uani 1 1 d . . . . .
H25 H 0.853207 0.271409 0.277741 0.063 Uiso 1 1 calc R . . . .
C26 C 0.8334(8) 0.2041(7) 0.3701(7) 0.090(4) Uani 1 1 d . . . . .
H26A H 0.793021 0.181907 0.392458 0.135 Uiso 1 1 calc GR . . . .
H26B H 0.856356 0.231266 0.410440 0.135 Uiso 1 1 calc GR . . . .
H26C H 0.864964 0.169208 0.350424 0.135 Uiso 1 1 calc GR . . . .
C27 C 0.7386(5) 0.0885(4) 0.1402(5) 0.049(2) Uani 1 1 d . . . . .
H27A H 0.729613 0.057014 0.096113 0.059 Uiso 1 1 calc R . . . .
H27B H 0.788298 0.086757 0.151082 0.059 Uiso 1 1 calc R . . . .
C28 C 0.7016(4) 0.0621(4) 0.2100(5) 0.0440(19) Uani 1 1 d . . . . .
C29 C 0.6392(4) -0.0301(4) 0.2688(5) 0.0385(18) Uani 1 1 d . . . . .
H29 H 0.673608 -0.039852 0.310448 0.046 Uiso 1 1 calc R . . . .
C30 C 0.5975(4) -0.0943(4) 0.2457(5) 0.0386(18) Uani 1 1 d . . . . .
C31 C 0.5709(4) -0.0029(3) 0.3022(5) 0.0342(17) Uani 1 1 d . . . . .
H31 H 0.572854 0.005968 0.359610 0.041 Uiso 1 1 calc R . . . .
C32 C 0.4432(4) 0.0419(4) 0.2819(5) 0.0435(19) Uani 1 1 d . . . . .
H32A H 0.438497 0.055359 0.337243 0.052 Uiso 1 1 calc R . . . .
H32B H 0.409709 0.068944 0.251487 0.052 Uiso 1 1 calc R . . . .
C33 C 0.4251(4) -0.0336(4) 0.2742(4) 0.0360(17) Uani 1 1 d . . . . .
C34 C 0.4705(4) -0.0843(4) 0.2725(4) 0.0321(16) Uani 1 1 d . . . . .
C35 C 0.4538(4) -0.1605(4) 0.2629(5) 0.0342(17) Uani 1 1 d . . . . .
C36 C 0.3495(4) -0.0470(5) 0.2736(5) 0.048(2) Uani 1 1 d . . . . .
H36A H 0.340260 -0.096707 0.276611 0.058 Uiso 1 1 calc R . . . .
H36B H 0.327092 -0.024222 0.318359 0.058 Uiso 1 1 calc R . . . .
C37 C 0.2561(5) -0.0233(5) 0.1888(7) 0.061(3) Uani 1 1 d . . . . .
C38 C 0.2357(6) 0.0077(7) 0.1129(7) 0.074(3) Uani 1 1 d . . . . .
H38A H 0.245577 -0.024488 0.070609 0.112 Uiso 1 1 calc GR . . . .
H38B H 0.261405 0.050059 0.104596 0.112 Uiso 1 1 calc GR . . . .
H38C H 0.186616 0.017824 0.113720 0.112 Uiso 1 1 calc GR . . . .
O13 O 0.3098(4) 0.7368(3) 0.1598(4) 0.0663(19) Uani 1 1 d D U . . .
H13 H 0.340233 0.761120 0.180472 0.099 Uiso 1 1 calc GR . . . .
C39 C 0.2039(6) 0.7316(7) 0.0974(9) 0.103(5) Uani 1 1 d D U . . .
H39A H 0.222116 0.691553 0.070045 0.154 Uiso 1 1 calc GR . . . .
H39B H 0.173011 0.756703 0.062774 0.154 Uiso 1 1 calc GR . . . .
H39C H 0.178835 0.716664 0.143868 0.154 Uiso 1 1 calc GR . . . .
C40 C 0.2632(5) 0.7784(5) 0.1219(7) 0.080(3) Uani 1 1 d D U . . .
H40 H 0.246116 0.814378 0.158440 0.096 Uiso 1 1 calc R . . . .
C41 C 0.2968(8) 0.8112(9) 0.0530(8) 0.122(6) Uani 1 1 d D U . . .
H41A H 0.337776 0.835862 0.070187 0.182 Uiso 1 1 calc GR . . . .
H41B H 0.264918 0.843332 0.028572 0.182 Uiso 1 1 calc GR . . . .
H41C H 0.309803 0.775910 0.015277 0.182 Uiso 1 1 calc GR . . . .
O14 O -0.0322(8) 0.1956(7) 0.2497(10) 0.082(5) Uani 0.5 1 d D U P . .
H14 H -0.029034 0.236876 0.262703 0.123 Uiso 0.5 1 calc GR . P . .
C42 C 0.0752(8) 0.1818(12) 0.1839(13) 0.066(6) Uani 0.5 1 d D U P . .
H42A H 0.091041 0.213254 0.224568 0.099 Uiso 0.5 1 calc GR . P . .
H42B H 0.096148 0.194236 0.134013 0.099 Uiso 0.5 1 calc GR . P . .
H42C H 0.088143 0.134950 0.197671 0.099 Uiso 0.5 1 calc GR . P . .
C43 C -0.0035(8) 0.1866(9) 0.1769(9) 0.064(5) Uani 0.5 1 d D U P . .
H43 H -0.014979 0.227355 0.144150 0.077 Uiso 0.5 1 calc R . P . .
C44 C -0.0265(15) 0.1227(12) 0.1336(15) 0.096(8) Uani 0.5 1 d D U P . .
H44A H -0.007611 0.082182 0.159422 0.144 Uiso 0.5 1 calc GR . P . .
H44B H -0.010141 0.124585 0.079679 0.144 Uiso 0.5 1 calc GR . P . .
H44C H -0.076544 0.120214 0.133975 0.144 Uiso 0.5 1 calc GR . P . .
O15 O 0.5871(8) 0.4775(9) 0.1664(11) 0.093(5) Uani 0.5 1 d D U P . .
H15 H 0.616358 0.469862 0.131628 0.140 Uiso 0.5 1 calc GR . P . .
C45 C 0.4924(10) 0.4085(16) 0.182(2) 0.109(9) Uani 0.5 1 d D U P . .
H45A H 0.469472 0.452580 0.189357 0.164 Uiso 0.5 1 calc GR . P . .
H45B H 0.471631 0.374171 0.215943 0.164 Uiso 0.5 1 calc GR . P . .
H45C H 0.487324 0.394172 0.127263 0.164 Uiso 0.5 1 calc GR . P . .
C46 C 0.5677(9) 0.4157(9) 0.2011(14) 0.079(6) Uani 0.5 1 d D U P . .
H46 H 0.576179 0.415527 0.258629 0.095 Uiso 0.5 1 calc R . P . .
C47 C 0.6032(15) 0.3566(14) 0.1603(17) 0.124(11) Uani 0.5 1 d D U P . .
H47A H 0.624918 0.373092 0.112403 0.185 Uiso 0.5 1 calc GR . P . .
H47B H 0.569542 0.321243 0.147387 0.185 Uiso 0.5 1 calc GR . P . .
H47C H 0.638134 0.337220 0.194893 0.185 Uiso 0.5 1 calc GR . P . .

loop_
_atom_site_aniso_label
_atom_site_aniso_U_11
_atom_site_aniso_U_22
_atom_site_aniso_U_33
_atom_site_aniso_U_23
_atom_site_aniso_U_13
_atom_site_aniso_U_12
S1 0.0437(12) 0.0480(12) 0.0596(14) -0.0220(11) 0.0119(11) -0.0163(9)
S2 0.0373(10) 0.0359(10) 0.0362(10) -0.0038(8) 0.0015(8) -0.0061(8)
S3 0.0580(14) 0.0499(13) 0.0423(12) 0.0001(10) -0.0056(10) -0.0268(10)
S4 0.0520(12) 0.0254(9) 0.0359(10) 0.0052(8) -0.0014(9) -0.0009(8)
O1 0.062(4) 0.072(4) 0.047(4) -0.010(3) 0.013(3) -0.042(3)
O2 0.043(3) 0.030(3) 0.062(4) -0.007(3) 0.003(3) -0.001(2)
O3 0.036(3) 0.042(3) 0.046(3) 0.005(3) -0.006(2) -0.012(2)
O4 0.039(3) 0.047(3) 0.044(3) 0.003(3) -0.011(3) -0.020(2)
O5 0.034(3) 0.066(4) 0.083(5) 0.009(4) -0.003(3) 0.009(3)
O6 0.053(5) 0.214(12) 0.071(5) -0.010(7) 0.002(4) -0.035(6)
O7 0.069(4) 0.057(4) 0.047(4) -0.014(3) 0.008(3) -0.035(3)
O8 0.053(4) 0.036(3) 0.107(5) -0.022(4) 0.031(4) -0.006(3)
O9 0.031(3) 0.028(3) 0.047(3) 0.003(2) -0.001(2) 0.001(2)
O10 0.047(3) 0.037(3) 0.053(3) -0.005(3) -0.016(3) -0.004(2)
O11 0.040(3) 0.062(4) 0.044(3) 0.007(3) 0.006(3) 0.008(3)
O12 0.045(4) 0.126(7) 0.090(6) 0.018(5) -0.007(4) -0.012(4)
N1 0.043(4) 0.041(4) 0.048(4) -0.017(3) 0.009(3) -0.019(3)
N2 0.034(3) 0.030(3) 0.035(3) -0.007(3) 0.005(3) -0.003(2)
N3 0.026(3) 0.038(3) 0.036(3) -0.001(3) -0.005(3) -0.006(3)
N4 0.032(3) 0.039(3) 0.035(3) 0.001(3) -0.007(3) -0.016(3)
N5 0.035(3) 0.034(3) 0.037(3) -0.002(3) -0.008(3) -0.013(3)
N6 0.047(4) 0.041(4) 0.036(4) -0.003(3) 0.002(3) -0.025(3)
N7 0.041(3) 0.031(3) 0.040(4) -0.007(3) 0.003(3) -0.010(3)
N8 0.036(3) 0.021(3) 0.032(3) 0.002(2) 0.000(3) -0.005(2)
C1 0.066(6) 0.061(6) 0.045(5) 0.012(4) 0.016(5) 0.016(5)
C2 0.036(4) 0.036(4) 0.040(4) -0.005(3) 0.005(3) -0.003(3)
C3 0.039(5) 0.074(6) 0.063(6) -0.009(5) 0.004(4) -0.003(4)
C4 0.037(4) 0.032(4) 0.036(4) -0.002(3) 0.007(3) -0.002(3)
C5 0.051(5) 0.030(4) 0.050(5) -0.006(4) 0.016(4) -0.015(3)
C6 0.050(5) 0.054(5) 0.052(5) -0.001(4) 0.008(4) 0.010(4)
C7 0.043(5) 0.069(6) 0.048(5) -0.019(5) -0.001(4) -0.004(4)
C8 0.043(5) 0.061(5) 0.037(4) -0.010(4) 0.009(4) -0.021(4)
C9 0.044(5) 0.044(5) 0.050(5) -0.004(4) 0.003(4) -0.014(4)
C10 0.038(4) 0.037(4) 0.038(4) 0.008(3) -0.004(3) -0.003(3)
C11 0.025(4) 0.039(4) 0.033(4) 0.007(4) -0.010(3) -0.003(3)
C12 0.039(4) 0.031(4) 0.032(4) 0.001(3) -0.006(3) -0.016(3)
C13 0.037(4) 0.034(4) 0.048(5) -0.010(4) 0.007(4) -0.003(3)
C14 0.030(4) 0.057(5) 0.031(4) -0.004(4) -0.002(3) -0.013(3)
C15 0.028(4) 0.042(4) 0.026(4) -0.001(3) 0.005(3) -0.009(3)
C16 0.031(4) 0.033(4) 0.033(4) 0.005(3) -0.002(3) -0.006(3)
C17 0.039(5) 0.066(6) 0.048(5) -0.001(4) 0.009(4) -0.003(4)
C18 0.031(5) 0.088(8) 0.077(7) -0.020(6) 0.001(5) 0.010(5)
C19 0.059(7) 0.088(8) 0.085(8) -0.004(7) -0.008(6) 0.027(6)
C20 0.032(4) 0.040(5) 0.065(6) 0.009(4) -0.012(4) -0.007(3)
C21 0.036(4) 0.045(5) 0.039(4) 0.006(4) -0.010(3) -0.012(3)
C22 0.041(5) 0.059(6) 0.045(5) 0.002(4) -0.002(4) -0.012(4)
C23 0.043(5) 0.047(5) 0.045(5) -0.001(4) 0.002(4) -0.017(4)
C24 0.071(7) 0.086(8) 0.085(8) -0.053(7) 0.001(6) -0.016(6)
C25 0.061(6) 0.059(6) 0.036(5) 0.007(4) -0.008(4) -0.028(4)
C26 0.126(11) 0.094(9) 0.051(7) 0.012(6) -0.020(7) -0.049(8)
C27 0.055(5) 0.042(5) 0.050(5) -0.006(4) 0.011(4) -0.019(4)
C28 0.052(5) 0.041(4) 0.039(5) -0.001(4) 0.004(4) -0.017(4)
C29 0.038(4) 0.027(4) 0.050(5) 0.007(3) -0.007(4) -0.012(3)
C30 0.036(4) 0.027(4) 0.052(5) 0.002(4) 0.006(4) -0.003(3)
C31 0.042(4) 0.025(4) 0.036(4) 0.003(3) -0.004(3) -0.007(3)
C32 0.053(5) 0.038(4) 0.039(5) 0.000(4) 0.007(4) 0.003(4)
C33 0.041(4) 0.036(4) 0.031(4) 0.006(3) 0.007(3) 0.006(3)
C34 0.036(4) 0.030(4) 0.030(4) 0.000(3) 0.005(3) -0.008(3)
C35 0.031(4) 0.028(4) 0.044(5) 0.000(3) 0.007(4) 0.000(3)
C36 0.041(5) 0.051(5) 0.052(5) 0.014(4) 0.003(4) 0.004(4)
C37 0.043(5) 0.067(6) 0.073(7) -0.015(5) 0.004(5) 0.005(4)
C38 0.059(7) 0.104(9) 0.060(6) 0.011(6) -0.016(5) 0.004(6)
O13 0.063(4) 0.054(4) 0.082(5) 0.010(4) -0.029(4) -0.011(3)
C39 0.073(8) 0.108(10) 0.128(11) 0.029(9) -0.038(8) -0.020(7)
C40 0.088(7) 0.061(6) 0.091(8) 0.004(6) -0.014(6) -0.016(6)
C41 0.129(12) 0.126(12) 0.110(11) 0.029(10) -0.048(10) -0.044(10)
O14 0.079(10) 0.040(7) 0.128(13) 0.009(8) 0.033(9) 0.001(7)
C42 0.036(9) 0.091(14) 0.071(13) -0.016(11) -0.006(9) -0.004(9)
C43 0.088(11) 0.048(9) 0.057(10) 0.003(8) 0.003(9) 0.016(8)
C44 0.104(17) 0.097(16) 0.087(15) -0.032(14) 0.007(14) -0.041(13)
O15 0.064(10) 0.112(12) 0.104(13) 0.036(10) -0.030(9) 0.018(9)
C45 0.055(13) 0.122(19) 0.15(2) -0.049(17) -0.022(14) 0.012(13)
C46 0.083(11) 0.065(10) 0.089(12) -0.005(10) -0.020(10) -0.026(9)
C47 0.091(17) 0.15(2) 0.13(2) 0.059(17) 0.062(16) 0.005(16)

loop_
_atom_type_symbol
_atom_type_description
_atom_type_scat_dispersion_real
_atom_type_scat_dispersion_imag
_atom_type_scat_source
C C 0.0033 0.0016 'International Tables Vol C Tables 4.2.6.8 and 6.1.1.4'
H H 0.0000 0.0000 'International Tables Vol C Tables 4.2.6.8 and 6.1.1.4'
N N 0.0061 0.0033 'International Tables Vol C Tables 4.2.6.8 and 6.1.1.4'
O O 0.0106 0.0060 'International Tables Vol C Tables 4.2.6.8 and 6.1.1.4'
S S 0.1246 0.1234 'International Tables Vol C Tables 4.2.6.8 and 6.1.1.4'

loop_
_geom_angle_atom_site_label_1
_geom_angle_atom_site_label_2
_geom_angle_atom_site_label_3
_geom_angle
_geom_angle_site_symmetry_1
_geom_angle_site_symmetry_3
_geom_angle_publ_flag
C4 S1 C8 100.5(4) . . ?
C12 S2 C13 93.1(4) . . ?
C23 S3 C27 103.2(4) . . ?
C31 S4 C32 95.7(4) . . ?
C18 O5 C17 119.5(8) . . ?
C37 O11 C36 116.3(7) . . ?
C4 N1 H1 116.1 . . ?
C4 N1 C5 127.9(6) . . ?
C5 N1 H1 116.1 . . ?
C2 N2 H2 118.0 . . ?
C4 N2 H2 118.0 . . ?
C4 N2 C2 124.0(6) . . ?
C9 N3 H3 120.8 . . ?
C9 N3 C10 118.5(7) . . ?
C10 N3 H3 120.8 . . ?
C11 N4 C12 94.6(5) . . ?
C15 N4 C11 134.0(6) . . ?
C15 N4 C12 126.0(6) . . ?
C21 N5 H5A 117.2 . . ?
C23 N5 H5A 117.2 . . ?
C23 N5 C21 125.5(6) . . ?
C23 N6 H6 117.9 . . ?
C23 N6 C25 124.2(7) . . ?
C25 N6 H6 117.9 . . ?
C28 N7 H7 120.1 . . ?
C28 N7 C29 119.9(7) . . ?
C29 N7 H7 120.1 . . ?
C30 N8 C31 95.0(6) . . ?
C30 N8 C34 131.2(6) . . ?
C34 N8 C31 127.0(6) . . ?
H1A C1 H1B 109.5 . . ?
H1A C1 H1C 109.5 . . ?
H1B C1 H1C 109.5 . . ?
C2 C1 H1A 109.5 . . ?
C2 C1 H1B 109.5 . . ?
C2 C1 H1C 109.5 . . ?
N2 C2 C1 109.5(6) . . ?
N2 C2 H2A 109.4 . . ?
N2 C2 C3 108.3(6) . . ?
C1 C2 H2A 109.4 . . ?
C3 C2 C1 110.9(7) . . ?
C3 C2 H2A 109.4 . . ?
C2 C3 H3A 109.5 . . ?
C2 C3 H3B 109.5 . . ?
C2 C3 H3C 109.5 . . ?
H3A C3 H3B 109.5 . . ?
H3A C3 H3C 109.5 . . ?
H3B C3 H3C 109.5 . . ?
N1 C4 S1 117.7(6) . . ?
N1 C4 N2 123.5(7) . . ?
N2 C4 S1 118.8(5) . . ?
N1 C5 H5 108.9 . . ?
N1 C5 C6 108.5(7) . . ?
N1 C5 C7 108.5(7) . . ?
C6 C5 H5 108.9 . . ?
C7 C5 H5 108.9 . . ?
C7 C5 C6 113.1(7) . . ?
C5 C6 H6A 109.5 . . ?
C5 C6 H6B 109.5 . . ?
C5 C6 H6C 109.5 . . ?
H6A C6 H6B 109.5 . . ?
H6A C6 H6C 109.5 . . ?
H6B C6 H6C 109.5 . . ?
C5 C7 H7A 109.5 . . ?
C5 C7 H7B 109.5 . . ?
C5 C7 H7C 109.5 . . ?
H7A C7 H7B 109.5 . . ?
H7A C7 H7C 109.5 . . ?
H7B C7 H7C 109.5 . . ?
S1 C8 H8A 108.8 . . ?
S1 C8 H8B 108.8 . . ?
H8A C8 H8B 107.7 . . ?
C9 C8 S1 113.6(7) . . ?
C9 C8 H8A 108.8 . . ?
C9 C8 H8B 108.8 . . ?
O1 C9 N3 122.3(7) . . ?
O1 C9 C8 122.1(7) . . ?
N3 C9 C8 115.6(8) . . ?
N3 C10 H10 110.9 . . ?
N3 C10 C11 115.4(6) . . ?
N3 C10 C12 119.8(6) . . ?
C11 C10 H10 110.9 . . ?
C12 C10 H10 110.9 . . ?
C12 C10 C11 87.0(5) . . ?
O2 C11 N4 133.4(7) . . ?
O2 C11 C10 136.2(7) . . ?
N4 C11 C10 90.4(6) . . ?
S2 C12 H12 113.0 . . ?
N4 C12 S2 110.2(5) . . ?
N4 C12 C10 87.1(5) . . ?
N4 C12 H12 113.0 . . ?
C10 C12 S2 118.0(5) . . ?
C10 C12 H12 113.0 . . ?
S2 C13 H13A 108.2 . . ?
S2 C13 H13B 108.2 . . ?
H13A C13 H13B 107.4 . . ?
C14 C13 S2 116.3(5) . . ?
C14 C13 H13A 108.2 . . ?
C14 C13 H13B 108.2 . . ?
C15 C14 C13 124.5(7) . . ?
C15 C14 C17 122.7(7) . . ?
C17 C14 C13 112.9(7) . . ?
N4 C15 C16 115.1(6) . . ?
C14 C15 N4 118.8(6) . . ?
C14 C15 C16 125.9(6) . . ?
O3 C16 O4 127.1(7) . . ?
O3 C16 C15 116.2(6) . . ?
O4 C16 C15 116.7(6) . . ?
O5 C17 C14 107.1(7) . . ?
O5 C17 H17A 110.3 . . ?
O5 C17 H17B 110.3 . . ?
C14 C17 H17A 110.3 . . ?
C14 C17 H17B 110.3 . . ?
H17A C17 H17B 108.6 . . ?
O5 C18 C19 113.6(10) . . ?
O6 C18 O5 120.4(11) . . ?
O6 C18 C19 125.9(10) . . ?
C18 C19 H19A 109.5 . . ?
C18 C19 H19B 109.5 . . ?
C18 C19 H19C 109.5 . . ?
H19A C19 H19B 109.5 . . ?
H19A C19 H19C 109.5 . . ?
H19B C19 H19C 109.5 . . ?
H20A C20 H20B 109.5 . . ?
H20A C20 H20C 109.5 . . ?
H20B C20 H20C 109.5 . . ?
C21 C20 H20A 109.5 . . ?
C21 C20 H20B 109.5 . . ?
C21 C20 H20C 109.5 . . ?
N5 C21 H21 108.7 . . ?
N5 C21 C22 108.1(6) . . ?
C20 C21 N5 108.7(7) . . ?
C20 C21 H21 108.7 . . ?
C20 C21 C22 113.7(7) . . ?
C22 C21 H21 108.7 . . ?
C21 C22 H22A 109.5 . . ?
C21 C22 H22B 109.5 . . ?
C21 C22 H22C 109.5 . . ?
H22A C22 H22B 109.5 . . ?
H22A C22 H22C 109.5 . . ?
H22B C22 H22C 109.5 . . ?
N5 C23 S3 118.5(6) . . ?
N6 C23 S3 119.6(6) . . ?
N6 C23 N5 121.9(7) . . ?
H24A C24 H24B 109.5 . . ?
H24A C24 H24C 109.5 . . ?
H24B C24 H24C 109.5 . . ?
C25 C24 H24A 109.5 . . ?
C25 C24 H24B 109.5 . . ?
C25 C24 H24C 109.5 . . ?
N6 C25 C24 108.5(8) . . ?
N6 C25 H25 108.7 . . ?
N6 C25 C26 108.0(7) . . ?
C24 C25 H25 108.7 . . ?
C24 C25 C26 114.1(10) . . ?
C26 C25 H25 108.7 . . ?
C25 C26 H26A 109.5 . . ?
C25 C26 H26B 109.5 . . ?
C25 C26 H26C 109.5 . . ?
H26A C26 H26B 109.5 . . ?
H26A C26 H26C 109.5 . . ?
H26B C26 H26C 109.5 . . ?
S3 C27 H27A 108.2 . . ?
S3 C27 H27B 108.2 . . ?
H27A C27 H27B 107.3 . . ?
C28 C27 S3 116.4(6) . . ?
C28 C27 H27A 108.2 . . ?
C28 C27 H27B 108.2 . . ?
O7 C28 N7 120.8(7) . . ?
O7 C28 C27 122.8(7) . . ?
N7 C28 C27 116.3(7) . . ?
N7 C29 H29 112.5 . . ?
N7 C29 C30 112.1(6) . . ?
N7 C29 C31 119.1(6) . . ?
C30 C29 H29 112.5 . . ?
C31 C29 H29 112.5 . . ?
C31 C29 C30 85.4(5) . . ?
O8 C30 N8 132.5(7) . . ?
O8 C30 C29 136.0(7) . . ?
N8 C30 C29 91.4(6) . . ?
S4 C31 H31 113.0 . . ?
N8 C31 S4 110.0(5) . . ?
N8 C31 C29 87.7(5) . . ?
N8 C31 H31 113.0 . . ?
C29 C31 S4 117.7(5) . . ?
C29 C31 H31 113.0 . . ?
S4 C32 H32A 108.6 . . ?
S4 C32 H32B 108.6 . . ?
H32A C32 H32B 107.6 . . ?
C33 C32 S4 114.8(6) . . ?
C33 C32 H32A 108.6 . . ?
C33 C32 H32B 108.6 . . ?
C34 C33 C32 124.6(7) . . ?
C34 C33 C36 121.7(7) . . ?
C36 C33 C32 113.5(7) . . ?
N8 C34 C35 114.7(6) . . ?
C33 C34 N8 119.5(6) . . ?
C33 C34 C35 125.8(7) . . ?
O9 C35 C34 114.8(6) . . ?
O10 C35 O9 128.4(7) . . ?
O10 C35 C34 116.7(7) . . ?
O11 C36 C33 106.0(6) . . ?
O11 C36 H36A 110.5 . . ?
O11 C36 H36B 110.5 . . ?
C33 C36 H36A 110.5 . . ?
C33 C36 H36B 110.5 . . ?
H36A C36 H36B 108.7 . . ?
O11 C37 C38 111.9(9) . . ?
O12 C37 O11 121.9(10) . . ?
O12 C37 C38 126.1(9) . . ?
C37 C38 H38A 109.5 . . ?
C37 C38 H38B 109.5 . . ?
C37 C38 H38C 109.5 . . ?
H38A C38 H38B 109.5 . . ?
H38A C38 H38C 109.5 . . ?
H38B C38 H38C 109.5 . . ?
C40 O13 H13 109.5 . . ?
H39A C39 H39B 109.5 . . ?
H39A C39 H39C 109.5 . . ?
H39B C39 H39C 109.5 . . ?
C40 C39 H39A 109.5 . . ?
C40 C39 H39B 109.5 . . ?
C40 C39 H39C 109.5 . . ?
O13 C40 C39 106.0(9) . . ?
O13 C40 H40 109.8 . . ?
O13 C40 C41 109.5(11) . . ?
C39 C40 H40 109.8 . . ?
C41 C40 C39 111.8(11) . . ?
C41 C40 H40 109.8 . . ?
C40 C41 H41A 109.5 . . ?
C40 C41 H41B 109.5 . . ?
C40 C41 H41C 109.5 . . ?
H41A C41 H41B 109.5 . . ?
H41A C41 H41C 109.5 . . ?
H41B C41 H41C 109.5 . . ?
C43 O14 H14 109.5 . . ?
H42A C42 H42B 109.5 . . ?
H42A C42 H42C 109.5 . . ?
H42B C42 H42C 109.5 . . ?
C43 C42 H42A 109.5 . . ?
C43 C42 H42B 109.5 . . ?
C43 C42 H42C 109.5 . . ?
O14 C43 C42 109.9(15) . . ?
O14 C43 H43 108.4 . . ?
O14 C43 C44 115.2(17) . . ?
C42 C43 H43 108.4 . . ?
C44 C43 C42 106.4(17) . . ?
C44 C43 H43 108.4 . . ?
C43 C44 H44A 109.5 . . ?
C43 C44 H44B 109.5 . . ?
C43 C44 H44C 109.5 . . ?
H44A C44 H44B 109.5 . . ?
H44A C44 H44C 109.5 . . ?
H44B C44 H44C 109.5 . . ?
C46 O15 H15 109.5 . . ?
H45A C45 H45B 109.5 . . ?
H45A C45 H45C 109.5 . . ?
H45B C45 H45C 109.5 . . ?
C46 C45 H45A 109.5 . . ?
C46 C45 H45B 109.5 . . ?
C46 C45 H45C 109.5 . . ?
O15 C46 C45 104(2) . . ?
O15 C46 H46 112.1 . . ?
O15 C46 C47 110(2) . . ?
C45 C46 H46 112.1 . . ?
C45 C46 C47 105.8(19) . . ?
C47 C46 H46 112.1 . . ?
C46 C47 H47A 109.5 . . ?
C46 C47 H47B 109.5 . . ?
C46 C47 H47C 109.5 . . ?
H47A C47 H47B 109.5 . . ?
H47A C47 H47C 109.5 . . ?
H47B C47 H47C 109.5 . . ?

loop_
_geom_bond_atom_site_label_1
_geom_bond_atom_site_label_2
_geom_bond_distance
_geom_bond_site_symmetry_2
_geom_bond_publ_flag
S1 C4 1.772(7) . ?
S1 C8 1.821(9) . ?
S2 C12 1.789(8) . ?
S2 C13 1.807(8) . ?
S3 C23 1.770(8) . ?
S3 C27 1.824(9) . ?
S4 C31 1.796(7) . ?
S4 C32 1.804(8) . ?
O1 C9 1.228(10) . ?
O2 C11 1.190(9) . ?
O3 C16 1.243(9) . ?
O4 C16 1.251(9) . ?
O5 C17 1.457(11) . ?
O5 C18 1.313(11) . ?
O6 C18 1.223(14) . ?
O7 C28 1.259(10) . ?
O8 C30 1.190(10) . ?
O9 C35 1.267(9) . ?
O10 C35 1.224(9) . ?
O11 C36 1.451(10) . ?
O11 C37 1.350(11) . ?
O12 C37 1.204(13) . ?
N1 H1 0.8800 . ?
N1 C4 1.312(10) . ?
N1 C5 1.481(10) . ?
N2 H2 0.8800 . ?
N2 C2 1.499(10) . ?
N2 C4 1.316(9) . ?
N3 H3 0.8800 . ?
N3 C9 1.335(10) . ?
N3 C10 1.435(10) . ?
N4 C11 1.398(10) . ?
N4 C12 1.494(9) . ?
N4 C15 1.391(9) . ?
N5 H5A 0.8800 . ?
N5 C21 1.501(10) . ?
N5 C23 1.316(10) . ?
N6 H6 0.8800 . ?
N6 C23 1.310(10) . ?
N6 C25 1.468(10) . ?
N7 H7 0.8800 . ?
N7 C28 1.318(9) . ?
N7 C29 1.453(10) . ?
N8 C30 1.374(10) . ?
N8 C31 1.474(9) . ?
N8 C34 1.407(9) . ?
C1 H1A 0.9800 . ?
C1 H1B 0.9800 . ?
C1 H1C 0.9800 . ?
C1 C2 1.531(12) . ?
C2 H2A 1.0000 . ?
C2 C3 1.524(11) . ?
C3 H3A 0.9800 . ?
C3 H3B 0.9800 . ?
C3 H3C 0.9800 . ?
C5 H5 1.0000 . ?
C5 C6 1.511(12) . ?
C5 C7 1.504(13) . ?
C6 H6A 0.9800 . ?
C6 H6B 0.9800 . ?
C6 H6C 0.9800 . ?
C7 H7A 0.9800 . ?
C7 H7B 0.9800 . ?
C7 H7C 0.9800 . ?
C8 H8A 0.9900 . ?
C8 H8B 0.9900 . ?
C8 C9 1.506(11) . ?
C10 H10 1.0000 . ?
C10 C11 1.547(10) . ?
C10 C12 1.541(11) . ?
C12 H12 1.0000 . ?
C13 H13A 0.9900 . ?
C13 H13B 0.9900 . ?
C13 C14 1.523(11) . ?
C14 C15 1.331(11) . ?
C14 C17 1.487(11) . ?
C15 C16 1.538(10) . ?
C17 H17A 0.9900 . ?
C17 H17B 0.9900 . ?
C18 C19 1.478(16) . ?
C19 H19A 0.9800 . ?
C19 H19B 0.9800 . ?
C19 H19C 0.9800 . ?
C20 H20A 0.9800 . ?
C20 H20B 0.9800 . ?
C20 H20C 0.9800 . ?
C20 C21 1.478(11) . ?
C21 H21 1.0000 . ?
C21 C22 1.508(12) . ?
C22 H22A 0.9800 . ?
C22 H22B 0.9800 . ?
C22 H22C 0.9800 . ?
C24 H24A 0.9800 . ?
C24 H24B 0.9800 . ?
C24 H24C 0.9800 . ?
C24 C25 1.545(15) . ?
C25 H25 1.0000 . ?
C25 C26 1.549(14) . ?
C26 H26A 0.9800 . ?
C26 H26B 0.9800 . ?
C26 H26C 0.9800 . ?
C27 H27A 0.9900 . ?
C27 H27B 0.9900 . ?
C27 C28 1.492(12) . ?
C29 H29 1.0000 . ?
C29 C30 1.549(10) . ?
C29 C31 1.548(11) . ?
C31 H31 1.0000 . ?
C32 H32A 0.9900 . ?
C32 H32B 0.9900 . ?
C32 C33 1.523(11) . ?
C33 C34 1.333(10) . ?
C33 C36 1.501(11) . ?
C34 C35 1.534(10) . ?
C36 H36A 0.9900 . ?
C36 H36B 0.9900 . ?
C37 C38 1.489(15) . ?
C38 H38A 0.9800 . ?
C38 H38B 0.9800 . ?
C38 H38C 0.9800 . ?
O13 H13 0.8400 . ?
O13 C40 1.383(10) . ?
C39 H39A 0.9800 . ?
C39 H39B 0.9800 . ?
C39 H39C 0.9800 . ?
C39 C40 1.535(11) . ?
C40 H40 1.0000 . ?
C40 C41 1.497(12) . ?
C41 H41A 0.9800 . ?
C41 H41B 0.9800 . ?
C41 H41C 0.9800 . ?
O14 H14 0.8400 . ?
O14 C43 1.380(13) . ?
C42 H42A 0.9800 . ?
C42 H42B 0.9800 . ?
C42 H42C 0.9800 . ?
C42 C43 1.546(13) . ?
C43 H43 1.0000 . ?
C43 C44 1.521(13) . ?
C44 H44A 0.9800 . ?
C44 H44B 0.9800 . ?
C44 H44C 0.9800 . ?
O15 H15 0.8400 . ?
O15 C46 1.400(13) . ?
C45 H45A 0.9800 . ?
C45 H45B 0.9800 . ?
C45 H45C 0.9800 . ?
C45 C46 1.517(13) . ?
C46 H46 1.0000 . ?
C46 C47 1.519(14) . ?
C47 H47A 0.9800 . ?
C47 H47B 0.9800 . ?
C47 H47C 0.9800 . ?

loop_
_geom_hbond_atom_site_label_D
_geom_hbond_atom_site_label_H
_geom_hbond_atom_site_label_A
_geom_hbond_distance_DH
_geom_hbond_distance_HA
_geom_hbond_distance_DA
_geom_hbond_angle_DHA
_geom_hbond_site_symmetry_A
_geom_hbond_publ_flag
N1 H1 O1 0.88 1.90 2.762(8) 167.3 . yes
N2 H2 O9 0.88 2.05 2.851(7) 151.2 1_565 yes
N3 H3 O9 0.88 1.94 2.799(8) 164.6 3_554 yes
N5 H5A O4 0.88 2.00 2.777(8) 146.2 1_655 yes
N6 H6 O7 0.88 1.89 2.753(8) 164.6 . yes
N7 H7 O3 0.88 1.91 2.782(9) 168.0 3_654 yes
C3 H3C S1 0.98 3.04 3.927(10) 150.4 4_565 yes
C5 H5 O9 1.00 2.28 3.228(9) 158.6 1_565 yes
C8 H8A O13 0.99 2.27 3.176(11) 151.8 . yes
C8 H8B O9 0.99 2.41 3.297(9) 148.2 3_554 yes
C12 H12 S4 1.00 2.55 3.461(8) 151.9 4_565 yes
C13 H13A O11 0.99 2.64 3.534(10) 150.2 4_565 yes
C17 H17A O4 0.99 2.38 3.020(11) 121.5 . yes
C20 H20C O4 0.98 2.54 3.322(10) 136.4 1_655 yes
C21 H21 S3 1.00 2.56 3.058(8) 110.3 . yes
C24 H24B O8 0.98 2.33 3.292(12) 167.3 4_665 yes
C25 H25 O3 1.00 2.43 3.319(10) 147.1 1_655 yes
C25 H25 O4 1.00 2.49 3.348(10) 143.4 1_655 yes
C27 H27A O3 0.99 2.39 3.272(10) 148.2 3_654 yes
C31 H31 S2 1.00 2.70 3.560(8) 144.9 4 yes
C32 H32A O4 0.99 2.53 3.428(10) 151.1 4 yes
C36 H36A O10 0.99 2.38 3.000(11) 120.3 . yes
O13 H13 O10 0.84 1.96 2.792(8) 170.6 1_565 yes
C45 H45A S1 0.98 2.88 3.84(3) 166.8 . yes

loop_
_geom_torsion_atom_site_label_1
_geom_torsion_atom_site_label_2
_geom_torsion_atom_site_label_3
_geom_torsion_atom_site_label_4
_geom_torsion
_geom_torsion_site_symmetry_1
_geom_torsion_site_symmetry_2
_geom_torsion_site_symmetry_3
_geom_torsion_site_symmetry_4
_geom_torsion_publ_flag
S1 C8 C9 O1 55.3(11) . . . . ?
S1 C8 C9 N3 -126.7(7) . . . . ?
S2 C13 C14 C15 23.1(11) . . . . ?
S2 C13 C14 C17 -157.9(6) . . . . ?
S3 C27 C28 O7 -56.3(12) . . . . ?
S3 C27 C28 N7 125.5(7) . . . . ?
S4 C32 C33 C34 24.2(10) . . . . ?
S4 C32 C33 C36 -159.2(6) . . . . ?
N3 C10 C11 O2 52.6(12) . . . . ?
N3 C10 C11 N4 -128.5(6) . . . . ?
N3 C10 C12 S2 12.7(9) . . . . ?
N3 C10 C12 N4 124.1(7) . . . . ?
N4 C15 C16 O3 42.2(9) . . . . ?
N4 C15 C16 O4 -136.8(7) . . . . ?
N7 C29 C30 O8 51.5(13) . . . . ?
N7 C29 C30 N8 -124.9(7) . . . . ?
N7 C29 C31 S4 6.1(9) . . . . ?
N7 C29 C31 N8 117.6(7) . . . . ?
N8 C34 C35 O9 45.0(9) . . . . ?
N8 C34 C35 O10 -136.2(7) . . . . ?
C2 N2 C4 S1 5.3(10) . . . . ?
C2 N2 C4 N1 -174.7(7) . . . . ?
C4 S1 C8 C9 -88.9(7) . . . . ?
C4 N1 C5 C6 140.6(8) . . . . ?
C4 N1 C5 C7 -96.2(9) . . . . ?
C4 N2 C2 C1 91.5(9) . . . . ?
C4 N2 C2 C3 -147.4(8) . . . . ?
C5 N1 C4 S1 -175.1(7) . . . . ?
C5 N1 C4 N2 4.8(13) . . . . ?
C8 S1 C4 N1 36.5(7) . . . . ?
C8 S1 C4 N2 -143.4(6) . . . . ?
C9 N3 C10 C11 -170.9(7) . . . . ?
C9 N3 C10 C12 87.2(9) . . . . ?
C10 N3 C9 O1 -3.5(13) . . . . ?
C10 N3 C9 C8 178.5(7) . . . . ?
C11 N4 C12 S2 111.8(5) . . . . ?
C11 N4 C12 C10 -7.1(6) . . . . ?
C11 N4 C15 C14 -139.6(8) . . . . ?
C11 N4 C15 C16 45.0(10) . . . . ?
C11 C10 C12 S2 -105.1(5) . . . . ?
C11 C10 C12 N4 6.4(5) . . . . ?
C12 S2 C13 C14 -49.2(7) . . . . ?
C12 N4 C11 O2 -174.0(9) . . . . ?
C12 N4 C11 C10 7.0(6) . . . . ?
C12 N4 C15 C14 7.9(10) . . . . ?
C12 N4 C15 C16 -167.5(6) . . . . ?
C12 C10 C11 O2 174.3(9) . . . . ?
C12 C10 C11 N4 -6.8(5) . . . . ?
C13 S2 C12 N4 56.7(6) . . . . ?
C13 S2 C12 C10 154.5(6) . . . . ?
C13 C14 C15 N4 4.6(12) . . . . ?
C13 C14 C15 C16 179.4(7) . . . . ?
C13 C14 C17 O5 68.6(9) . . . . ?
C14 C15 C16 O3 -132.8(8) . . . . ?
C14 C15 C16 O4 48.2(11) . . . . ?
C15 N4 C11 O2 -19.9(14) . . . . ?
C15 N4 C11 C10 161.2(8) . . . . ?
C15 N4 C12 S2 -45.4(8) . . . . ?
C15 N4 C12 C10 -164.2(7) . . . . ?
C15 C14 C17 O5 -112.3(9) . . . . ?
C17 O5 C18 O6 -5.5(15) . . . . ?
C17 O5 C18 C19 179.4(8) . . . . ?
C17 C14 C15 N4 -174.3(7) . . . . ?
C17 C14 C15 C16 0.5(12) . . . . ?
C18 O5 C17 C14 167.2(8) . . . . ?
C21 N5 C23 S3 -8.9(11) . . . . ?
C21 N5 C23 N6 173.2(8) . . . . ?
C23 S3 C27 C28 82.3(7) . . . . ?
C23 N5 C21 C20 143.2(8) . . . . ?
C23 N5 C21 C22 -93.0(9) . . . . ?
C23 N6 C25 C24 76.7(11) . . . . ?
C23 N6 C25 C26 -159.2(10) . . . . ?
C25 N6 C23 S3 -174.7(7) . . . . ?
C25 N6 C23 N5 3.2(14) . . . . ?
C27 S3 C23 N5 143.6(7) . . . . ?
C27 S3 C23 N6 -38.5(8) . . . . ?
C28 N7 C29 C30 174.5(7) . . . . ?
C28 N7 C29 C31 77.2(9) . . . . ?
C29 N7 C28 O7 -6.1(13) . . . . ?
C29 N7 C28 C27 172.2(7) . . . . ?
C30 N8 C31 S4 113.2(6) . . . . ?
C30 N8 C31 C29 -5.5(6) . . . . ?
C30 N8 C34 C33 -138.4(8) . . . . ?
C30 N8 C34 C35 43.9(10) . . . . ?
C30 C29 C31 S4 -106.6(6) . . . . ?
C30 C29 C31 N8 4.9(5) . . . . ?
C31 S4 C32 C33 -48.9(7) . . . . ?
C31 N8 C30 O8 -171.1(10) . . . . ?
C31 N8 C30 C29 5.5(6) . . . . ?
C31 N8 C34 C33 5.1(11) . . . . ?
C31 N8 C34 C35 -172.7(6) . . . . ?
C31 C29 C30 O8 171.2(11) . . . . ?
C31 C29 C30 N8 -5.2(6) . . . . ?
C32 S4 C31 N8 54.1(6) . . . . ?
C32 S4 C31 C29 152.4(6) . . . . ?
C32 C33 C34 N8 4.1(11) . . . . ?
C32 C33 C34 C35 -178.4(7) . . . . ?
C32 C33 C36 O11 68.8(9) . . . . ?
C33 C34 C35 O9 -132.6(8) . . . . ?
C33 C34 C35 O10 46.2(11) . . . . ?
C34 N8 C30 O8 -19.6(15) . . . . ?
C34 N8 C30 C29 157.0(7) . . . . ?
C34 N8 C31 S4 -40.1(9) . . . . ?
C34 N8 C31 C29 -158.8(7) . . . . ?
C34 C33 C36 O11 -114.6(8) . . . . ?
C36 O11 C37 O12 1.0(14) . . . . ?
C36 O11 C37 C38 179.0(8) . . . . ?
C36 C33 C34 N8 -172.1(7) . . . . ?
C36 C33 C34 C35 5.3(12) . . . . ?
C37 O11 C36 C33 -177.5(7) . . . . ?

loop_
_platon_squeeze_void_nr
_platon_squeeze_void_average_x
_platon_squeeze_void_average_y
_platon_squeeze_void_average_z
_platon_squeeze_void_volume
_platon_squeeze_void_count_electrons
_platon_squeeze_void_content
1 0.000 1.000 0.024 789 185 ' '
2 0.479 0.526 0.059 8 1 ' '
3 0.526 0.521 0.309 8 1 ' '
4 0.521 0.474 0.559 8 1 ' '
5 0.474 0.479 0.809 8 1 ' '
